data_7249997
loop_
_publ_author_name
'Giordana, Alessia'
'Priola, Emanuele'
'Mahmoudi, Ghodrat'
'Doustkhah, Esmail'
'Gomila, Rosa Maria'
'Zangrando, Ennio'
'Diana, Eliano'
'Operti, Lorenza'
'Frontera, Antonio'

_publ_section_title
;
 Exploring Coinage Bonding Interactions in [Au(CN)&#x2084;]&#x207B;
 Assemblies with Silver and Zinc Complexes: A Structural and Theoretical
 Study
;
_journal_name_full 'Physical Chemistry Chemical Physics'
_journal_paper_doi 10.1039/D4CP04818K
_journal_year 2024
_chemical_formula_moiety '2(Au C4 N4), C26 H18 Ag2 N6'
_chemical_formula_sum 'C34 H18 Ag2 Au2 N14'
_chemical_formula_weight 1232.30
_space_group_crystal_system monoclinic
_space_group_IT_number 14
_space_group_name_Hall '-P 2ybc'
_space_group_name_H-M_alt 'P 1 21/c 1'
_atom_sites_solution_hydrogens geom
_atom_sites_solution_primary heavy
_audit_creation_date 2024-03-01
_audit_creation_method
;
Olex2 1.5-ac5-024
(compiled 2022.04.12 svn.rca3783a0 for Rigaku Oxford Diffraction, GUI svn.r6498)
;
_audit_update_record
;
2024-10-19 deposited with the CCDC.	2025-02-19 downloaded from the CCDC.
;
_cell_angle_alpha 90
_cell_angle_beta 99.890(7)
_cell_angle_gamma 90
_cell_formula_units_Z 2
_cell_length_a 9.4843(7)
_cell_length_b 8.6630(9)
_cell_length_c 20.9623(14)
_cell_measurement_reflns_used 2406
_cell_measurement_temperature 298.00
_cell_measurement_theta_max 66.0140
_cell_measurement_theta_min 4.2290
_cell_volume 1696.7(2)
_computing_cell_refinement 'CrysAlisPro 1.171.42.101a (Rigaku OD, 2023)'
_computing_data_collection 'CrysAlisPro 1.171.42.101a (Rigaku OD, 2023)'
_computing_data_reduction 'CrysAlisPro 1.171.42.101a (Rigaku OD, 2023)'
_computing_molecular_graphics 'Olex2 1.5-ac5-024 (Dolomanov et al., 2009)'
_computing_publication_material 'Olex2 1.5-ac5-024 (Dolomanov et al., 2009)'
_computing_structure_refinement 'SHELXL 2018/3 (Sheldrick, 2015)'
_computing_structure_solution 'SHELXS  (Sheldrick, 2008)'
_diffrn_ambient_temperature 298.00
_diffrn_detector 'CCD plate'
_diffrn_detector_area_resol_mean 5.1990
_diffrn_detector_type AtlasS2
_diffrn_measured_fraction_theta_full 0.945
_diffrn_measured_fraction_theta_max 0.945
_diffrn_measurement_details
;
List of Runs (angles in degrees, time in seconds):

  # Type    Start    End  Width  t~exp~   \w     \q     \k     \f   Frames
#--------------------------------------------------------------------------
  1  \w    -29.00  65.00   1.00   20.00    --   42.89 -57.00 150.00   94
  2  \w    -10.00  71.00   1.00   20.00    --   42.89 -57.00   0.00   81
  3  \w     17.00 110.00   1.00   20.00    --   42.89  57.00 -60.00   93
  4  \w     79.00 105.00   1.00   20.00    --   92.50 -70.00 -95.51   26
  5  \w     20.00  66.00   1.00   20.00    --   92.50 -69.00-100.58   46
  6  \w     98.00 164.00   1.00   20.00    --   92.50  45.00-120.00   66
  7  \w     81.00 117.00   1.00   20.00    --   92.50 -53.00  78.62   36
  8  \w     72.00  98.00   1.00   20.00    --   92.50 -70.00  43.87   26
  9  \w     45.00 122.00   1.00   20.00    --   92.50 -70.00-150.42   77
 10  \w     32.00  58.00   1.00   20.00    --   92.50 -69.00 135.74   26
 11  \w     75.00 117.00   1.00   20.00    --   92.50 -69.00 135.74   42
 12  \w     40.00 104.00   1.00   20.00    --   92.50  15.00 120.00   64
 13  \w    124.00 162.00   1.00   20.00    --   92.50  15.00 120.00   38
 14  \w    103.00 129.00   1.00   20.00    --   92.50  61.00 -60.00   26
 15  \w     81.00 107.00   1.00   20.00    --   92.50 -70.00  -5.06   26
 16  \w     72.00  98.00   1.00   20.00    --   92.50 -70.00 159.87   26
 17  \w     82.00 114.00   1.00   20.00    --   92.50  30.00-150.00   32
 18  \w    117.00 163.00   1.00   20.00    --   92.50  30.00-150.00   46
 19  \w     21.00  52.00   1.00   20.00    --   92.50 -70.00  -5.06   31
;
_diffrn_measurement_device 'four-circle diffractometer'
_diffrn_measurement_device_type 'Xcalibur, AtlasS2, Gemini ultra'
_diffrn_measurement_method '\w scans'
_diffrn_orient_matrix_type 'CrysAlisPro convention (1999,Acta A55,543-557)'
_diffrn_orient_matrix_UB_11 -0.1171373000
_diffrn_orient_matrix_UB_12 0.1039288000
_diffrn_orient_matrix_UB_13 0.0197261000
_diffrn_orient_matrix_UB_21 0.1007447000
_diffrn_orient_matrix_UB_22 0.0417798000
_diffrn_orient_matrix_UB_23 0.0633986000
_diffrn_orient_matrix_UB_31 0.0575420000
_diffrn_orient_matrix_UB_32 0.1382144000
_diffrn_orient_matrix_UB_33 -0.0339950000
_diffrn_radiation_monochromator mirror
_diffrn_radiation_probe x-ray
_diffrn_radiation_type 'Cu K\a'
_diffrn_radiation_wavelength 1.54184
_diffrn_reflns_av_R_equivalents 0.0929
_diffrn_reflns_av_unetI/netI 0.0895
_diffrn_reflns_Laue_measured_fraction_full 0.945
_diffrn_reflns_Laue_measured_fraction_max 0.945
_diffrn_reflns_limit_h_max 11
_diffrn_reflns_limit_h_min -11
_diffrn_reflns_limit_k_max 9
_diffrn_reflns_limit_k_min -9
_diffrn_reflns_limit_l_max 24
_diffrn_reflns_limit_l_min -24
_diffrn_reflns_number 9666
_diffrn_reflns_point_group_measured_fraction_full 0.945
_diffrn_reflns_point_group_measured_fraction_max 0.945
_diffrn_reflns_theta_full 67.619
_diffrn_reflns_theta_max 67.619
_diffrn_reflns_theta_min 4.282
_diffrn_source 'fine-focus sealed X-ray tube'
_diffrn_source_type 'Enhance Ultra (Cu) X-ray Source'
_exptl_absorpt_coefficient_mu 25.424
_exptl_absorpt_correction_T_max 1.00000
_exptl_absorpt_correction_T_min 0.48802
_exptl_absorpt_correction_type multi-scan
_exptl_absorpt_process_details
;
CrysAlisPro 1.171.42.101a (Rigaku Oxford Diffraction, 2023)
Empirical absorption correction using spherical harmonics,
implemented in SCALE3 ABSPACK scaling algorithm.
;
_exptl_crystal_colour yellow
_exptl_crystal_colour_primary yellow
_exptl_crystal_density_diffrn 2.412
_exptl_crystal_description plate
_exptl_crystal_F_000 1144
_exptl_crystal_size_max 0.08
_exptl_crystal_size_mid 0.06
_exptl_crystal_size_min 0.03
_refine_diff_density_max 1.815
_refine_diff_density_min -1.777
_refine_diff_density_rms 0.240
_refine_ls_extinction_method none
_refine_ls_goodness_of_fit_ref 1.012
_refine_ls_hydrogen_treatment constr
_refine_ls_matrix_type full
_refine_ls_number_parameters 235
_refine_ls_number_reflns 2899
_refine_ls_number_restraints 0
_refine_ls_restrained_S_all 1.012
_refine_ls_R_factor_all 0.0793
_refine_ls_R_factor_gt 0.0540
_refine_ls_shift/su_max 0.001
_refine_ls_shift/su_mean 0.000
_refine_ls_structure_factor_coef Fsqd
_refine_ls_weighting_details 'w=1/[\s^2^(Fo^2^)+(0.0569P)^2^] where P=(Fo^2^+2Fc^2^)/3'
_refine_ls_weighting_scheme calc
_refine_ls_wR_factor_gt 0.1176
_refine_ls_wR_factor_ref 0.1363
_reflns_Friedel_coverage 0.000
_reflns_number_gt 2142
_reflns_number_total 2899
_reflns_threshold_expression 'I > 2\s(I)'
_cod_data_source_file d4cp04818k2.cif
_cod_data_source_block preex1_auto
_cod_database_code 7249997
_shelx_shelxl_version_number 2018/3
_shelx_space_group_comment
;
The symmetry employed for this shelxl refinement is uniquely defined
by the following loop, which should always be used as a source of
symmetry information in preference to the above space-group names.
They are only intended as comments.
;
_shelx_estimated_absorpt_t_max 0.516
_shelx_estimated_absorpt_t_min 0.236
_olex2_refinement_description
;
1. Fixed Uiso
 At 1.2 times of:
  All C(H) groups
2.a Aromatic/amide H refined with riding coordinates:
 C15(H15), C16(H16), C14(H14), C12(H12), C11(H11), C5(H5), C6(H6), C7(H7),
 C8(H8)
;
_olex2_submission_special_instructions 'No special instructions were received'
_oxdiff_exptl_absorpt_empirical_details
;
Empirical correction (ABSPACK) includes:
- Absorption correction using spherical harmonics
- Frame scaling
;
_oxdiff_exptl_absorpt_empirical_full_max 2.719
_oxdiff_exptl_absorpt_empirical_full_min 0.516

loop_
_space_group_symop_operation_xyz
'x, y, z'
'-x, y+1/2, -z+1/2'
'-x, -y, -z'
'x, -y-1/2, z-1/2'

loop_
_atom_site_label
_atom_site_type_symbol
_atom_site_fract_x
_atom_site_fract_y
_atom_site_fract_z
_atom_site_U_iso_or_equiv
_atom_site_adp_type
_atom_site_occupancy
_atom_site_site_symmetry_order
_atom_site_calc_flag
_atom_site_refinement_flags_posn
_atom_site_refinement_flags_adp
_atom_site_refinement_flags_occupancy
_atom_site_disorder_assembly
_atom_site_disorder_group
Au1 Au 0.56630(5) 0.80952(6) 0.85778(2) 0.0381(2) Uani 1 1 d . . . . .
Ag1 Ag 0.41246(11) 0.59858(15) 1.03397(5) 0.0598(4) Uani 1 1 d . . . . .
N3 N 0.5168(14) 0.5480(15) 0.7535(5) 0.059(3) Uani 1 1 d . . . . .
N1 N 0.6365(15) 1.0776(18) 0.9588(6) 0.072(4) Uani 1 1 d . . . . .
N7 N 0.6365(11) 0.6744(13) 1.0752(5) 0.044(3) Uani 1 1 d . . . . .
C15 C 0.7527(17) 0.8489(19) 1.1560(7) 0.063(4) Uani 1 1 d . . . . .
H15 H 0.752475 0.897263 1.195544 0.076 Uiso 1 1 calc R U . . .
C16 C 0.6442(15) 0.746(2) 1.1313(7) 0.063(4) Uani 1 1 d . . . . .
H16 H 0.572873 0.727161 1.155642 0.076 Uiso 1 1 calc R U . . .
N6 N 0.7461(10) 0.6037(11) 0.9892(4) 0.034(2) Uani 1 1 d . . . . .
C13 C 0.8618(13) 0.7968(17) 1.0655(6) 0.045(3) Uani 1 1 d . . . . .
N2 N 0.2824(15) 0.7128(18) 0.9060(8) 0.084(5) Uani 1 1 d . . . . .
C4 C 0.7463(15) 0.8629(17) 0.8297(5) 0.046(3) Uani 1 1 d . . . . .
C17 C 0.7498(12) 0.6917(14) 1.0436(5) 0.034(3) Uani 1 1 d . . . . .
N4 N 0.8553(12) 0.8972(15) 0.8120(6) 0.058(3) Uani 1 1 d . . . . .
C2 C 0.3846(17) 0.7519(18) 0.8857(6) 0.052(4) Uani 1 1 d . . . . .
C14 C 0.8578(15) 0.8775(19) 1.1220(6) 0.054(4) Uani 1 1 d . . . . .
H14 H 0.927446 0.950986 1.136425 0.064 Uiso 1 1 calc R U . . .
C12 C 0.9719(14) 0.8071(16) 1.0279(7) 0.049(4) Uani 1 1 d . . . . .
H12 H 1.047349 0.875332 1.040288 0.058 Uiso 1 1 calc R U . . .
C3 C 0.5317(14) 0.6410(17) 0.7910(6) 0.043(3) Uani 1 1 d . . . . .
C1 C 0.6077(14) 0.979(2) 0.9232(6) 0.055(4) Uani 1 1 d . . . . .
C11 C 0.9695(14) 0.7189(15) 0.9742(6) 0.043(3) Uani 1 1 d . . . . .
H11 H 1.041817 0.726023 0.949473 0.052 Uiso 1 1 calc R U . . .
C10 C 0.8560(13) 0.6182(16) 0.9573(6) 0.041(3) Uani 1 1 d . . . . .
N5 N 0.7546(11) 0.3964(14) 0.8904(5) 0.045(3) Uani 1 1 d . . . . .
C9 C 0.8523(13) 0.5119(16) 0.8991(6) 0.042(3) Uani 1 1 d . . . . .
C5 C 0.7499(16) 0.3025(16) 0.8413(6) 0.048(4) Uani 1 1 d . . . . .
H5 H 0.682257 0.223801 0.836250 0.058 Uiso 1 1 calc R U . . .
C6 C 0.8405(16) 0.3148(18) 0.7968(7) 0.054(4) Uani 1 1 d . . . . .
H6 H 0.834614 0.245460 0.762567 0.065 Uiso 1 1 calc R U . . .
C7 C 0.9391(16) 0.4313(19) 0.8041(7) 0.060(4) Uani 1 1 d . . . . .
H7 H 0.999492 0.444875 0.773977 0.072 Uiso 1 1 calc R U . . .
C8 C 0.9478(16) 0.528(2) 0.8567(7) 0.061(4) Uani 1 1 d . . . . .
H8 H 1.017882 0.604365 0.863634 0.073 Uiso 1 1 calc R U . . .

loop_
_atom_site_aniso_label
_atom_site_aniso_U_11
_atom_site_aniso_U_22
_atom_site_aniso_U_33
_atom_site_aniso_U_23
_atom_site_aniso_U_13
_atom_site_aniso_U_12
Au1 0.0300(3) 0.0448(4) 0.0405(3) 0.0034(2) 0.0090(2) -0.0034(2)
Ag1 0.0382(6) 0.0817(10) 0.0648(6) -0.0235(6) 0.0237(5) -0.0253(6)
N3 0.067(9) 0.052(9) 0.056(7) -0.006(6) 0.005(6) -0.008(7)
N1 0.077(10) 0.089(11) 0.053(7) -0.021(7) 0.023(7) -0.020(8)
N7 0.025(5) 0.053(8) 0.057(6) -0.013(5) 0.011(5) -0.020(5)
C15 0.059(10) 0.064(12) 0.067(9) -0.024(8) 0.008(8) 0.002(9)
C16 0.036(8) 0.085(13) 0.071(9) -0.031(9) 0.013(7) -0.005(9)
N6 0.024(5) 0.022(6) 0.054(5) 0.006(4) 0.003(4) 0.001(4)
C13 0.026(7) 0.063(10) 0.046(7) -0.005(6) 0.007(5) 0.005(7)
N2 0.060(9) 0.088(12) 0.118(11) -0.011(9) 0.059(9) -0.022(8)
C4 0.047(8) 0.052(9) 0.036(6) -0.012(6) -0.003(6) -0.004(7)
C17 0.022(6) 0.045(8) 0.033(5) -0.001(5) -0.003(5) -0.002(6)
N4 0.040(7) 0.064(9) 0.073(7) 0.010(6) 0.015(6) -0.014(7)
C2 0.063(10) 0.052(10) 0.044(7) -0.012(6) 0.012(7) 0.009(8)
C14 0.042(8) 0.065(11) 0.048(7) 0.001(7) -0.007(6) -0.005(8)
C12 0.021(7) 0.053(10) 0.066(8) 0.011(7) -0.011(6) 0.000(6)
C3 0.035(7) 0.047(9) 0.047(7) 0.001(6) 0.006(6) 0.000(7)
C1 0.038(8) 0.087(13) 0.040(7) 0.001(7) 0.006(6) -0.015(8)
C11 0.038(8) 0.046(9) 0.047(7) 0.010(6) 0.008(6) -0.009(7)
C10 0.024(6) 0.042(9) 0.057(7) 0.015(6) 0.007(5) -0.004(6)
N5 0.032(6) 0.058(8) 0.048(6) 0.001(5) 0.016(5) -0.004(6)
C9 0.037(7) 0.043(9) 0.051(7) 0.007(6) 0.022(6) 0.008(7)
C5 0.051(9) 0.048(9) 0.048(7) -0.020(6) 0.014(6) 0.007(7)
C6 0.046(9) 0.064(11) 0.056(8) -0.010(7) 0.020(7) 0.012(8)
C7 0.057(9) 0.074(12) 0.061(8) 0.004(7) 0.038(8) 0.013(9)
C8 0.044(8) 0.070(12) 0.074(9) 0.016(8) 0.024(7) 0.005(8)

loop_
_atom_type_symbol
_atom_type_description
_atom_type_scat_dispersion_real
_atom_type_scat_dispersion_imag
_atom_type_scat_source
C C 0.0181 0.0091 'International Tables Vol C Tables 4.2.6.8 and 6.1.1.4'
H H 0.0000 0.0000 'International Tables Vol C Tables 4.2.6.8 and 6.1.1.4'
Ag Ag 0.1306 4.2820 'International Tables Vol C Tables 4.2.6.8 and 6.1.1.4'
Au Au -4.4197 7.2980 'International Tables Vol C Tables 4.2.6.8 and 6.1.1.4'
N N 0.0311 0.0180 'International Tables Vol C Tables 4.2.6.8 and 6.1.1.4'

loop_
_geom_angle_atom_site_label_1
_geom_angle_atom_site_label_2
_geom_angle_atom_site_label_3
_geom_angle
_geom_angle_site_symmetry_1
_geom_angle_site_symmetry_3
_geom_angle_publ_flag
C4 Au1 C2 179.0(6) . . ?
C4 Au1 C3 90.5(5) . . ?
C4 Au1 C1 87.4(5) . . ?
C2 Au1 C3 88.7(5) . . ?
C2 Au1 C1 93.5(5) . . ?
C1 Au1 C3 177.9(5) . . ?
N7 Ag1 Ag1 77.2(3) . 3_667 ?
N7 Ag1 N6 147.3(4) . 3_667 ?
N7 Ag1 N5 115.1(4) . 3_667 ?
N6 Ag1 Ag1 81.8(2) 3_667 3_667 ?
N6 Ag1 N5 71.1(4) 3_667 3_667 ?
N5 Ag1 Ag1 145.0(3) 3_667 3_667 ?
C16 N7 Ag1 112.5(9) . . ?
C16 N7 C17 116.9(11) . . ?
C17 N7 Ag1 128.1(8) . . ?
C16 C15 H15 120.4 . . ?
C14 C15 H15 120.4 . . ?
C14 C15 C16 119.3(14) . . ?
N7 C16 C15 123.8(14) . . ?
N7 C16 H16 118.1 . . ?
C15 C16 H16 118.1 . . ?
C17 N6 Ag1 121.5(7) . 3_667 ?
C10 N6 Ag1 120.1(9) . 3_667 ?
C10 N6 C17 117.0(10) . . ?
C17 C13 C12 116.4(11) . . ?
C14 C13 C17 118.3(12) . . ?
C14 C13 C12 125.2(13) . . ?
N4 C4 Au1 179.1(14) . . ?
N7 C17 N6 115.7(10) . . ?
N7 C17 C13 121.6(11) . . ?
N6 C17 C13 122.7(11) . . ?
N2 C2 Au1 175.3(14) . . ?
C15 C14 C13 119.6(14) . . ?
C15 C14 H14 120.2 . . ?
C13 C14 H14 120.2 . . ?
C13 C12 H12 119.4 . . ?
C11 C12 C13 121.1(13) . . ?
C11 C12 H12 119.4 . . ?
N3 C3 Au1 177.8(13) . . ?
N1 C1 Au1 176.6(13) . . ?
C12 C11 H11 121.0 . . ?
C12 C11 C10 117.9(12) . . ?
C10 C11 H11 121.0 . . ?
N6 C10 C11 124.8(12) . . ?
N6 C10 C9 115.5(11) . . ?
C11 C10 C9 119.7(11) . . ?
C9 N5 Ag1 114.0(8) . 3_667 ?
C5 N5 Ag1 126.0(9) . 3_667 ?
C5 N5 C9 119.7(11) . . ?
N5 C9 C10 118.3(10) . . ?
N5 C9 C8 119.9(13) . . ?
C8 C9 C10 121.8(13) . . ?
N5 C5 H5 118.5 . . ?
N5 C5 C6 123.0(14) . . ?
C6 C5 H5 118.5 . . ?
C5 C6 H6 120.8 . . ?
C7 C6 C5 118.4(13) . . ?
C7 C6 H6 120.8 . . ?
C6 C7 H7 120.5 . . ?
C6 C7 C8 119.1(13) . . ?
C8 C7 H7 120.5 . . ?
C9 C8 H8 120.1 . . ?
C7 C8 C9 119.8(15) . . ?
C7 C8 H8 120.1 . . ?

loop_
_geom_bond_atom_site_label_1
_geom_bond_atom_site_label_2
_geom_bond_distance
_geom_bond_site_symmetry_2
_geom_bond_publ_flag
Au1 C4 1.955(15) . ?
Au1 C2 1.977(16) . ?
Au1 C3 2.010(14) . ?
Au1 C1 1.998(17) . ?
Ag1 Ag1 2.918(2) 3_667 ?
Ag1 N7 2.250(10) . ?
Ag1 N6 2.306(10) 3_667 ?
Ag1 N5 2.427(9) 3_667 ?
N3 C3 1.118(16) . ?
N1 C1 1.139(19) . ?
N7 C16 1.322(16) . ?
N7 C17 1.364(15) . ?
C15 H15 0.9300 . ?
C15 C16 1.39(2) . ?
C15 C14 1.34(2) . ?
C16 H16 0.9300 . ?
N6 C17 1.367(15) . ?
N6 C10 1.338(15) . ?
C13 C17 1.414(18) . ?
C13 C14 1.381(18) . ?
C13 C12 1.414(18) . ?
N2 C2 1.173(19) . ?
C4 N4 1.194(17) . ?
C14 H14 0.9300 . ?
C12 H12 0.9300 . ?
C12 C11 1.358(18) . ?
C11 H11 0.9300 . ?
C11 C10 1.383(18) . ?
C10 C9 1.524(18) . ?
N5 C9 1.355(17) . ?
N5 C5 1.306(15) . ?
C9 C8 1.381(17) . ?
C5 H5 0.9300 . ?
C5 C6 1.377(19) . ?
C6 H6 0.9300 . ?
C6 C7 1.37(2) . ?
C7 H7 0.9300 . ?
C7 C8 1.38(2) . ?
C8 H8 0.9300 . ?

loop_
_geom_torsion_atom_site_label_1
_geom_torsion_atom_site_label_2
_geom_torsion_atom_site_label_3
_geom_torsion_atom_site_label_4
_geom_torsion
_geom_torsion_site_symmetry_1
_geom_torsion_site_symmetry_2
_geom_torsion_site_symmetry_3
_geom_torsion_site_symmetry_4
_geom_torsion_publ_flag
Ag1 N7 C16 C15 -156.9(14) . . . . ?
Ag1 N7 C17 N6 -26.0(16) . . . . ?
Ag1 N7 C17 C13 152.8(10) . . . . ?
Ag1 N6 C17 N7 -13.3(14) 3_667 . . . ?
Ag1 N6 C17 C13 167.9(9) 3_667 . . . ?
Ag1 N6 C10 C11 -169.0(10) 3_667 . . . ?
Ag1 N6 C10 C9 10.0(14) 3_667 . . . ?
Ag1 N5 C9 C10 6.0(14) 3_667 . . . ?
Ag1 N5 C9 C8 -175.9(10) 3_667 . . . ?
Ag1 N5 C5 C6 173.9(10) 3_667 . . . ?
C16 N7 C17 N6 173.4(13) . . . . ?
C16 N7 C17 C13 -8(2) . . . . ?
C16 C15 C14 C13 -4(2) . . . . ?
N6 C10 C9 N5 -10.6(17) . . . . ?
N6 C10 C9 C8 171.2(12) . . . . ?
C13 C12 C11 C10 -0.2(19) . . . . ?
C17 N7 C16 C15 7(2) . . . . ?
C17 N6 C10 C11 -2.3(18) . . . . ?
C17 N6 C10 C9 176.8(10) . . . . ?
C17 C13 C14 C15 3(2) . . . . ?
C17 C13 C12 C11 -0.5(19) . . . . ?
C14 C15 C16 N7 -1(3) . . . . ?
C14 C13 C17 N7 3(2) . . . . ?
C14 C13 C17 N6 -178.2(12) . . . . ?
C14 C13 C12 C11 177.5(14) . . . . ?
C12 C13 C17 N7 -178.7(12) . . . . ?
C12 C13 C17 N6 0.0(19) . . . . ?
C12 C13 C14 C15 -174.9(14) . . . . ?
C12 C11 C10 N6 2(2) . . . . ?
C12 C11 C10 C9 -177.3(12) . . . . ?
C11 C10 C9 N5 168.5(12) . . . . ?
C11 C10 C9 C8 -9.7(19) . . . . ?
C10 N6 C17 N7 -179.9(11) . . . . ?
C10 N6 C17 C13 1.3(17) . . . . ?
C10 C9 C8 C7 -178.9(13) . . . . ?
N5 C9 C8 C7 3(2) . . . . ?
N5 C5 C6 C7 0(2) . . . . ?
C9 N5 C5 C6 0(2) . . . . ?
C5 N5 C9 C10 -179.3(12) . . . . ?
C5 N5 C9 C8 -1.1(19) . . . . ?
C5 C6 C7 C8 2(2) . . . . ?
C6 C7 C8 C9 -4(2) . . . . ?
